data_9017255
loop_
_publ_author_name
'Grey, I. E.'
'Kampf, A. R.'
'Keck, E.'
'MacRae, C. M.'
'Cashion, J. D.'
'Gozukara, Y.'

_publ_section_title
;
 Crystal chemistry of schoonerite-group minerals
 Note: sample ICG-14, T = 100 K
;
_journal_name_full 'European Journal of Mineralogy'
_journal_page_first 621
_journal_page_last 634
_journal_volume 30
_journal_year 2018
_chemical_compound_source 'Hagendorf Sud, Bavaria, Germany'
_chemical_formula_sum 'Fe2.44 H18 Mg0.06 Mn1.2 O23 P3 Zn1.166'
_chemical_name_mineral Wildenauerite
_space_group_IT_number 57
_space_group_name_Hall '-P 2b 2a'
_space_group_name_H-M_alt 'P m a b'
_symmetry_space_group_name_H-M 'P m a b'
_cell_angle_alpha 90
_cell_angle_beta 90
_cell_angle_gamma 90
_cell_formula_units_Z 4
_cell_length_a 11.0440
_cell_length_b 25.4310
_cell_length_c 6.4120
_cell_volume 1800.874
_database_code_amcsd 0020892
_diffrn_ambient_temperature 100
_exptl_crystal_density_diffrn 2.799
_cod_data_source_file inputs/fixed/downloads/08/08624.cif
_cod_data_source_block 08624
_cod_original_formula_sum 'Zn1.166 Fe2.44 Mn1.2 Mg.06 P3 O23 H18'
_cod_database_code 9017255

loop_
_space_group_symop_operation_xyz
x,y,z
1/2+x,1/2-y,z
1/2-x,1/2+y,-z
x,1/2+y,-z
-x,1/2-y,z
1/2-x,y,z
1/2+x,-y,-z
-x,-y,-z

loop_
_atom_site_aniso_label
_atom_site_aniso_U_11
_atom_site_aniso_U_22
_atom_site_aniso_U_33
_atom_site_aniso_U_12
_atom_site_aniso_U_13
_atom_site_aniso_U_23
Zn1a 0.01260 0.01980 0.02195 0.00000 0.00000 -0.01020
Fe1a 0.01260 0.01980 0.02195 0.00000 0.00000 -0.01020
Zn1b 0.01860 0.04180 0.01980 0.00000 0.00000 0.00450
Fe1b 0.01860 0.04180 0.01980 0.00000 0.00000 0.00450
Mn 0.01250 0.02014 0.01737 0.00000 0.00000 -0.00373
Fe 0.01250 0.02014 0.01737 0.00000 0.00000 -0.00373
Mg 0.01250 0.02014 0.01737 0.00000 0.00000 -0.00373
Zn 0.01250 0.02014 0.01737 0.00000 0.00000 -0.00373
Fe1 0.01410 0.01055 0.01709 -0.00072 0.00000 0.00000
Mn1 0.01410 0.01055 0.01709 -0.00072 0.00000 0.00000
Zn1 0.01410 0.01055 0.01709 -0.00072 0.00000 0.00000
Fe2 0.01350 0.01462 0.01495 0.00029 0.00000 0.00000
Mn2 0.01350 0.01462 0.01495 0.00029 0.00000 0.00000
Zn2 0.01350 0.01462 0.01495 0.00029 0.00000 0.00000
Fe3 0.01500 0.01071 0.00638 0.00000 0.00000 -0.00008
P1 0.01190 0.01254 0.01007 -0.00054 -0.00057 0.00066
O1 0.01480 0.01450 0.02260 0.00100 0.00260 -0.00520
O2 0.01860 0.01660 0.01820 -0.00450 0.00080 -0.00210
O3 0.02250 0.01750 0.01750 -0.00280 0.00290 -0.00860
O4 0.01230 0.02080 0.01150 -0.00410 -0.00360 -0.00020
P2 0.01090 0.01030 0.00940 0.00000 0.00000 0.00042
O5 0.01650 0.01960 0.00860 0.00000 0.00000 0.00310
O6 0.02490 0.02140 0.00780 0.00000 0.00000 -0.00100
O7 0.01880 0.01480 0.02980 0.00570 -0.00270 0.00030
O-h 0.01770 0.02280 0.02670 0.00990 -0.00160 -0.00110
Ow1 0.01610 0.03090 0.01900 -0.00060 -0.00610 0.00500
Ow2 0.02550 0.01590 0.02350 0.00000 0.00000 0.00420
Ow3 0.01600 0.02140 0.02570 0.00000 0.00000 -0.00260
Ow4 0.01500 0.03050 0.01910 0.00000 0.00000 -0.00100
Ow5 0.01800 0.03850 0.01670 0.00000 0.00000 -0.00620
Ow6 0.08600 0.01880 0.02770 0.00000 0.00000 0.00430
Ow7 0.02130 0.01890 0.03130 -0.00110 0.00570 0.00210

loop_
_atom_site_label
_atom_site_fract_x
_atom_site_fract_y
_atom_site_fract_z
_atom_site_occupancy
_atom_site_U_iso_or_equiv
_atom_site_type_symbol
_atom_site_attached_hydrogens
Zn1a 0.25000 0.10328 0.84992 0.68000 0.01812 Zn 0
Fe1a 0.25000 0.10328 0.84992 0.16000 0.01812 Fe 0
Zn1b 0.25000 0.06344 0.88350 0.10200 0.02670 Zn 0
Fe1b 0.25000 0.06344 0.88350 0.06000 0.02670 Fe 0
Mn 0.25000 0.41597 0.22762 0.42000 0.01667 Mn 0
Fe 0.25000 0.41597 0.22762 0.50000 0.01667 Fe 0
Mg 0.25000 0.41597 0.22762 0.06000 0.01667 Mg 0
Zn 0.25000 0.41597 0.22762 0.05500 0.01667 Zn 0
Fe1 0.00000 0.25000 0.08912 0.50000 0.01392 Fe 0
Mn1 0.00000 0.25000 0.08912 0.38000 0.01392 Mn 0
Zn1 0.00000 0.25000 0.08912 0.09800 0.01392 Zn 0
Fe2 0.00000 0.25000 0.57272 0.22000 0.01436 Fe 0
Mn2 0.00000 0.25000 0.57272 0.40000 0.01436 Mn 0
Zn2 0.00000 0.25000 0.57272 0.23100 0.01436 Zn 0
Fe3 0.25000 0.18817 0.32529 1.00000 0.01070 Fe 0
P1 0.03090 0.11903 0.14193 1.00000 0.01151 P 0
O1 0.02395 0.32950 0.05614 1.00000 0.01730 O 0
O2 0.06765 0.41675 0.23048 1.00000 0.01780 O 0
O3 0.09233 0.08950 0.96144 1.00000 0.01920 O 0
O4 0.12163 0.13121 0.31931 1.00000 0.01490 O 0
P2 0.25000 0.21681 0.82660 1.00000 0.01023 P 0
O5 0.25000 0.18012 0.01730 1.00000 0.01490 O 0
O6 0.25000 0.17923 0.63720 1.00000 0.01800 O 0
O7 0.13321 0.24990 0.82830 1.00000 0.02110 O 0
O-h 0.12248 0.24229 0.32645 1.00000 0.02240 O 0
Ow1 0.02710 0.33226 0.61610 1.00000 0.02200 O 0
Ow2 0.25000 0.34551 0.42330 1.00000 0.02160 O 0
Ow3 0.25000 0.36505 0.95860 1.00000 0.02100 O 0
Ow4 0.25000 0.46111 0.50900 1.00000 0.02150 O 0
Ow5 0.25000 0.48719 0.04730 1.00000 0.02440 O 0
Ow6 0.25000 0.06433 0.58870 1.00000 0.04420 O 0
Ow7 0.05842 0.48205 0.76330 1.00000 0.02380 O 0
H1a -0.02800 0.35070 0.55800 1.00000 0.04100 H 0
H1b 0.02700 0.33770 0.74700 1.00000 0.04100 H 0
H2 0.31300 0.34700 0.49970 1.00000 0.04100 H 0
H3 0.31260 0.34630 0.97600 1.00000 0.04100 H 0
H4 0.31320 0.46770 0.58100 1.00000 0.04100 H 0
H5 0.31300 0.49230 -0.02700 1.00000 0.04100 H 0
H6 0.31240 0.04780 0.62700 1.00000 0.04100 H 0
H7a 0.00210 0.45880 0.76100 1.00000 0.04100 H 0
H7b 0.02700 0.51270 0.75000 1.00000 0.04100 H 0

loop_
_cod_changelog_entry_id
_cod_changelog_entry_author
_cod_changelog_entry_date
_cod_changelog_entry_text
1
;cod-tools version 3.8.0
Id: cif_guess_AMCSD_atom_types 9581 2023-05-17 12:35:41Z saulius
;
2023-05-18T08:46:37+03:00
;Derived atom types and hydrogen counts
from atom names that follow the AMCSD naming convention
(Wat == water, O-H == hydroxyl).
;

loop_
_cod_related_entry_id
_cod_related_entry_database
_cod_related_entry_code
1 AMCSD 0020892
